data_7014019
loop_
_publ_author_name
'Avent, Anthony G.'
'Cloke, F Geoffrey N'
'Elvidge, Benjamin R.'
'Hitchcock, Peter B.'

_publ_section_title
;
 Yttrium complexes incorporating the chelating diamides
 [ArN(CH2)xNAr]2- (Ar = C6H3-2,6-iPr2, x= 2, 3) and their unusual
 reaction with phenylsilane.
;
_journal_issue 7
_journal_name_full 'Dalton transactions (Cambridge, England : 2003)'
_journal_page_first 1083
_journal_page_last 1096
_journal_paper_doi 10.1039/b400149d
_journal_year 2004
_chemical_compound_source 'synthesis as described'
_chemical_formula_moiety 'C46 H63 N2 O2 Y1'
_chemical_formula_sum 'C46 H63 N2 O2 Y'
_chemical_formula_weight 764.89
_chemical_name_common
;
[Y(thf)(OC6H2tBu2Me)(C6H3iPr2N(CH2)3NC6H3iPr2)]
;
_space_group_IT_number 14
_symmetry_cell_setting monoclinic
_symmetry_Int_Tables_number 14
_symmetry_space_group_name_Hall '-P 2yn'
_symmetry_space_group_name_H-M 'P 1 21/n 1'
_atom_sites_solution_hydrogens geom
_atom_sites_solution_primary direct
_atom_sites_solution_secondary difmap
_audit_conform_dict_location ftp://ftp.iucr.org/pub/cif_core.dic
_audit_conform_dict_name cif_core.dic
_audit_conform_dict_version 2.2
_audit_creation_date 2002-03-19T09:17:06-00:00
_audit_creation_method 'WinGX routine CIF_UPDATE'
_cell_angle_alpha 90
_cell_angle_beta 97.802(1)
_cell_angle_gamma 90
_cell_formula_units_Z 4
_cell_length_a 9.7063(2)
_cell_length_b 24.9099(6)
_cell_length_c 18.6024(4)
_cell_measurement_reflns_used 20353
_cell_measurement_temperature 173(2)
_cell_measurement_theta_max 24.108
_cell_measurement_theta_min 3.705
_cell_measurement_wavelength 0.71073
_cell_volume 4456.11(17)
_computing_cell_refinement 'HKL Scalepack (Otwinowski & Minor 1997)'
_computing_data_collection 'Collect (Nonius BV, 1997-2000)'
_computing_data_reduction 'HKL Denzo and Scalepack (Otwinowski & Minor 1997)'
_computing_molecular_graphics 'Ortep-3 for Windows (Farrugia, 1997)'
_computing_publication_material 'WinGX publication routines (Farrugia, 1999)'
_computing_structure_refinement 'SHELXL-97 (Sheldrick, 1997)'
_computing_structure_solution 'SHELXS-97 (Sheldrick, 1997)'
_diffrn_ambient_temperature 173(2)
_diffrn_measured_fraction_theta_full 0.946
_diffrn_measured_fraction_theta_max 0.946
_diffrn_measurement_device '95mm CCD camera on \k-goniostat'
_diffrn_measurement_device_type KappaCCD
_diffrn_measurement_method CCD
_diffrn_orient_matrix_type 'by Nonius Collect from scalepack cell'
_diffrn_orient_matrix_UB_11 -0.34786E-2
_diffrn_orient_matrix_UB_12 -0.8333E-3
_diffrn_orient_matrix_UB_13 0.534684E-1
_diffrn_orient_matrix_UB_21 -0.58334E-1
_diffrn_orient_matrix_UB_22 -0.332019E-1
_diffrn_orient_matrix_UB_23 -0.60649E-2
_diffrn_orient_matrix_UB_31 0.860153E-1
_diffrn_orient_matrix_UB_32 -0.225507E-1
_diffrn_orient_matrix_UB_33 0.69538E-2
_diffrn_radiation_monochromator graphite
_diffrn_radiation_probe x-ray
_diffrn_radiation_type MoK\a
_diffrn_radiation_wavelength 0.71073
_diffrn_reflns_av_R_equivalents 0.0973
_diffrn_reflns_av_unetI/netI 0.0726
_diffrn_reflns_limit_h_max 10
_diffrn_reflns_limit_h_min -11
_diffrn_reflns_limit_k_max 28
_diffrn_reflns_limit_k_min -28
_diffrn_reflns_limit_l_max 21
_diffrn_reflns_limit_l_min -20
_diffrn_reflns_number 26024
_diffrn_reflns_theta_full 24.14
_diffrn_reflns_theta_max 24.14
_diffrn_reflns_theta_min 3.76
_exptl_absorpt_coefficient_mu 1.344
_exptl_absorpt_correction_T_max 0.7957
_exptl_absorpt_correction_T_min 0.7229
_exptl_absorpt_correction_type multi-scan
_exptl_absorpt_process_details
;
[c.f. r.h. blessing, acta cryst. (1995), a51, 33-38]
;
_exptl_crystal_colour colourless
_exptl_crystal_density_diffrn 1.14
_exptl_crystal_density_method 'not measured'
_exptl_crystal_description prism
_exptl_crystal_F_000 1632
_exptl_crystal_size_max 0.2
_exptl_crystal_size_mid 0.2
_exptl_crystal_size_min 0.2
_refine_diff_density_max 0.484
_refine_diff_density_min -0.366
_refine_diff_density_rms 0.071
_refine_ls_extinction_coef 0.0012(4)
_refine_ls_extinction_expression Fc^*^=kFc[1+0.001xFc^2^\l^3^/sin(2\q)]^-1/4^
_refine_ls_extinction_method SHELXL
_refine_ls_goodness_of_fit_ref 1.053
_refine_ls_hydrogen_treatment riding
_refine_ls_matrix_type full
_refine_ls_number_parameters 461
_refine_ls_number_reflns 6731
_refine_ls_number_restraints 0
_refine_ls_restrained_S_all 1.053
_refine_ls_R_factor_all 0.1055
_refine_ls_R_factor_gt 0.061
_refine_ls_shift/su_max 0.001
_refine_ls_shift/su_mean 0
_refine_ls_structure_factor_coef Fsqd
_refine_ls_weighting_details 'calc w=1/[\s^2^(Fo^2^)+(0.0371P)^2^+10.5033P] where P=(Fo^2^+2Fc^2^)/3'
_refine_ls_weighting_scheme calc
_refine_ls_wR_factor_gt 0.1164
_refine_ls_wR_factor_ref 0.1361
_reflns_number_gt 4644
_reflns_number_total 6731
_reflns_threshold_expression >2sigma(I)
_cod_data_source_file b400149d.txt
_cod_data_source_block '[Y(thf)(OC6H2tBu2Me)(C6H3iPr2N(CH2)3NC6H3iPr2)]'
_cod_original_sg_symbol_H-M P2(1)/n
_cod_database_code 7014019

loop_
_symmetry_equiv_pos_as_xyz
'x, y, z'
'-x+1/2, y+1/2, -z+1/2'
'-x, -y, -z'
'x-1/2, -y-1/2, z-1/2'

loop_
_atom_site_label
_atom_site_type_symbol
_atom_site_fract_x
_atom_site_fract_y
_atom_site_fract_z
_atom_site_U_iso_or_equiv
_atom_site_adp_type
_atom_site_occupancy
_atom_site_symmetry_multiplicity
_atom_site_calc_flag
_atom_site_refinement_flags
_atom_site_disorder_assembly
_atom_site_disorder_group
Y Y 0.50645(5) 0.141374(17) 0.25134(2) 0.02810(17) Uani 1 1 d . . .
O1 O 0.6247(3) 0.12244(12) 0.16878(16) 0.0328(8) Uani 1 1 d . . .
O2 O 0.2931(3) 0.12068(14) 0.18455(17) 0.0405(9) Uani 1 1 d . . .
N1 N 0.5320(4) 0.09577(16) 0.35104(19) 0.0343(10) Uani 1 1 d . . .
N2 N 0.4707(4) 0.21859(15) 0.3015(2) 0.0386(10) Uani 1 1 d . . .
C1 C 0.4721(6) 0.1194(2) 0.4132(3) 0.0442(14) Uani 1 1 d . . .
H1A H 0.5479 0.1355 0.4473 0.053 Uiso 1 1 calc R . .
H1B H 0.4299 0.0903 0.4393 0.053 Uiso 1 1 calc R . .
C2 C 0.3634(6) 0.1615(2) 0.3910(3) 0.0455(14) Uani 1 1 d . . .
H2A H 0.3068 0.166 0.431 0.055 Uiso 1 1 calc R . .
H2B H 0.301 0.148 0.3484 0.055 Uiso 1 1 calc R . .
C3 C 0.4164(7) 0.2166(2) 0.3722(3) 0.0574(17) Uani 1 1 d . . .
H3A H 0.3396 0.2429 0.3713 0.069 Uiso 1 1 calc R . .
H3B H 0.4912 0.2277 0.4109 0.069 Uiso 1 1 calc R . .
C4 C 0.6109(6) 0.0487(2) 0.3718(2) 0.0400(13) Uani 1 1 d . . .
C5 C 0.5415(7) -0.0011(2) 0.3731(3) 0.0486(15) Uani 1 1 d . . .
C6 C 0.6190(9) -0.0471(2) 0.3899(3) 0.069(2) Uani 1 1 d . . .
H6 H 0.5732 -0.0808 0.39 0.083 Uiso 1 1 calc R . .
C7 C 0.7606(10) -0.0447(3) 0.4063(4) 0.080(2) Uani 1 1 d . . .
H7 H 0.8116 -0.0768 0.4175 0.096 Uiso 1 1 calc R . .
C8 C 0.8312(8) 0.0039(3) 0.4071(3) 0.0687(19) Uani 1 1 d . . .
H8 H 0.9295 0.0049 0.4187 0.082 Uiso 1 1 calc R . .
C9 C 0.7561(6) 0.0514(2) 0.3905(3) 0.0463(14) Uani 1 1 d . . .
C10 C 0.3842(7) -0.0052(2) 0.3570(3) 0.0581(17) Uani 1 1 d . . .
H10 H 0.3474 0.0323 0.3514 0.07 Uiso 1 1 calc R . .
C11 C 0.3185(8) -0.0309(3) 0.4176(3) 0.073(2) Uani 1 1 d . . .
H11A H 0.2174 -0.0321 0.4042 0.109 Uiso 1 1 calc R . .
H11B H 0.3411 -0.0097 0.4621 0.109 Uiso 1 1 calc R . .
H11C H 0.3544 -0.0674 0.4259 0.109 Uiso 1 1 calc R . .
C12 C 0.3350(10) -0.0345(4) 0.2868(4) 0.129(4) Uani 1 1 d . . .
H12A H 0.3761 -0.0178 0.247 0.193 Uiso 1 1 calc R . .
H12B H 0.2334 -0.0325 0.2766 0.193 Uiso 1 1 calc R . .
H12C H 0.3637 -0.0722 0.2915 0.193 Uiso 1 1 calc R . .
C13 C 0.8314(6) 0.1046(3) 0.3941(3) 0.0562(16) Uani 1 1 d . . .
H13 H 0.7597 0.1328 0.3796 0.067 Uiso 1 1 calc R . .
C14 C 0.9379(8) 0.1086(4) 0.3413(4) 0.106(3) Uani 1 1 d . . .
H14A H 0.9823 0.144 0.3457 0.16 Uiso 1 1 calc R . .
H14B H 0.8914 0.1037 0.2916 0.16 Uiso 1 1 calc R . .
H14C H 1.0087 0.0807 0.3525 0.16 Uiso 1 1 calc R . .
C15 C 0.8998(10) 0.1185(4) 0.4703(4) 0.107(3) Uani 1 1 d . . .
H15A H 0.9459 0.1535 0.4697 0.16 Uiso 1 1 calc R . .
H15B H 0.9688 0.091 0.4873 0.16 Uiso 1 1 calc R . .
H15C H 0.8289 0.12 0.503 0.16 Uiso 1 1 calc R . .
C16 C 0.5016(5) 0.2722(2) 0.2812(3) 0.0371(12) Uani 1 1 d . . .
C17 C 0.6264(6) 0.2968(2) 0.3096(3) 0.0431(14) Uani 1 1 d . . .
C18 C 0.6574(7) 0.3477(2) 0.2829(3) 0.0547(16) Uani 1 1 d . . .
H18 H 0.7438 0.3641 0.3004 0.066 Uiso 1 1 calc R . .
C19 C 0.5654(7) 0.3741(2) 0.2322(3) 0.0580(17) Uani 1 1 d . . .
H19 H 0.5886 0.4082 0.2146 0.07 Uiso 1 1 calc R . .
C20 C 0.4397(6) 0.3507(2) 0.2069(3) 0.0471(14) Uani 1 1 d . . .
H20 H 0.3755 0.3695 0.1729 0.057 Uiso 1 1 calc R . .
C21 C 0.4047(6) 0.3001(2) 0.2303(3) 0.0402(13) Uani 1 1 d . . .
C22 C 0.7254(6) 0.2716(2) 0.3699(3) 0.0532(15) Uani 1 1 d . . .
H22 H 0.6961 0.2335 0.3749 0.064 Uiso 1 1 calc R . .
C23 C 0.8775(7) 0.2713(3) 0.3571(3) 0.084(2) Uani 1 1 d . . .
H23A H 0.9342 0.2538 0.3981 0.125 Uiso 1 1 calc R . .
H23B H 0.9095 0.3083 0.3526 0.125 Uiso 1 1 calc R . .
H23C H 0.8863 0.2516 0.3123 0.125 Uiso 1 1 calc R . .
C24 C 0.7143(7) 0.3002(3) 0.4422(3) 0.0639(18) Uani 1 1 d . . .
H24A H 0.7775 0.2831 0.4811 0.096 Uiso 1 1 calc R . .
H24B H 0.6186 0.2976 0.4532 0.096 Uiso 1 1 calc R . .
H24C H 0.7397 0.3381 0.4384 0.096 Uiso 1 1 calc R . .
C25 C 0.2638(6) 0.2773(2) 0.2029(3) 0.0554(16) Uani 1 1 d . . .
H25 H 0.2695 0.2375 0.2094 0.067 Uiso 1 1 calc R . .
C26 C 0.1554(8) 0.2980(5) 0.2478(4) 0.128(4) Uani 1 1 d . . .
H26A H 0.0647 0.2824 0.2296 0.192 Uiso 1 1 calc R . .
H26B H 0.1501 0.3372 0.2441 0.192 Uiso 1 1 calc R . .
H26C H 0.1817 0.2876 0.2987 0.192 Uiso 1 1 calc R . .
C27 C 0.2146(7) 0.2882(3) 0.1236(3) 0.0677(19) Uani 1 1 d . . .
H27A H 0.1233 0.2716 0.1099 0.102 Uiso 1 1 calc R . .
H27B H 0.2812 0.273 0.094 0.102 Uiso 1 1 calc R . .
H27C H 0.2075 0.327 0.1155 0.102 Uiso 1 1 calc R . .
C28 C 0.6827(5) 0.1144(2) 0.1069(2) 0.0311(11) Uani 1 1 d . . .
C29 C 0.7230(5) 0.1588(2) 0.0674(2) 0.0350(12) Uani 1 1 d . . .
C30 C 0.7780(5) 0.1485(2) 0.0027(2) 0.0396(13) Uani 1 1 d . . .
H30 H 0.8038 0.1782 -0.0247 0.048 Uiso 1 1 calc R . .
C31 C 0.7963(5) 0.0976(2) -0.0227(3) 0.0411(13) Uani 1 1 d . . .
C32 C 0.7582(5) 0.0551(2) 0.0179(3) 0.0426(13) Uani 1 1 d . . .
H32 H 0.7712 0.0197 0.0009 0.051 Uiso 1 1 calc R . .
C33 C 0.7015(5) 0.0611(2) 0.0826(2) 0.0368(12) Uani 1 1 d . . .
C34 C 0.7099(5) 0.2168(2) 0.0937(3) 0.0378(12) Uani 1 1 d . . .
C35 C 0.7949(6) 0.2243(2) 0.1689(3) 0.0540(15) Uani 1 1 d . . .
H35A H 0.7623 0.1989 0.2031 0.081 Uiso 1 1 calc R . .
H35B H 0.7831 0.2611 0.1858 0.081 Uiso 1 1 calc R . .
H35C H 0.8934 0.2177 0.1658 0.081 Uiso 1 1 calc R . .
C36 C 0.5573(6) 0.2315(2) 0.0949(3) 0.0503(15) Uani 1 1 d . . .
H36A H 0.5158 0.2063 0.1263 0.075 Uiso 1 1 calc R . .
H36B H 0.5071 0.2295 0.0456 0.075 Uiso 1 1 calc R . .
H36C H 0.5511 0.268 0.1136 0.075 Uiso 1 1 calc R . .
C37 C 0.7664(7) 0.2577(2) 0.0435(3) 0.0602(17) Uani 1 1 d . . .
H37A H 0.7558 0.294 0.0623 0.09 Uiso 1 1 calc R . .
H37B H 0.7146 0.2547 -0.0053 0.09 Uiso 1 1 calc R . .
H37C H 0.8651 0.2505 0.0416 0.09 Uiso 1 1 calc R . .
C38 C 0.8546(7) 0.0884(3) -0.0934(3) 0.0594(17) Uani 1 1 d . . .
H38A H 0.8599 0.0498 -0.1026 0.089 Uiso 0.5 1 calc PR . .
H38B H 0.9479 0.1041 -0.09 0.089 Uiso 0.5 1 calc PR . .
H38C H 0.7938 0.1054 -0.1333 0.089 Uiso 0.5 1 calc PR . .
H38D H 0.8745 0.1231 -0.1147 0.089 Uiso 0.5 1 calc PR . .
H38E H 0.7865 0.0688 -0.1273 0.089 Uiso 0.5 1 calc PR . .
H38F H 0.9406 0.0674 -0.084 0.089 Uiso 0.5 1 calc PR . .
C39 C 0.6597(6) 0.0112(2) 0.1237(3) 0.0448(14) Uani 1 1 d . . .
C40 C 0.5034(6) 0.0111(3) 0.1284(3) 0.0627(18) Uani 1 1 d . . .
H40A H 0.4796 -0.021 0.1546 0.094 Uiso 1 1 calc R . .
H40B H 0.4516 0.0109 0.0794 0.094 Uiso 1 1 calc R . .
H40C H 0.4791 0.0433 0.1543 0.094 Uiso 1 1 calc R . .
C41 C 0.7426(7) 0.0089(2) 0.2001(3) 0.0614(17) Uani 1 1 d . . .
H41A H 0.7148 -0.0229 0.2255 0.092 Uiso 1 1 calc R . .
H41B H 0.7236 0.0412 0.2272 0.092 Uiso 1 1 calc R . .
H41C H 0.8422 0.007 0.1963 0.092 Uiso 1 1 calc R . .
C42 C 0.6890(9) -0.0415(2) 0.0857(3) 0.077(2) Uani 1 1 d . . .
H42A H 0.6605 -0.0719 0.1136 0.115 Uiso 1 1 calc R . .
H42B H 0.7887 -0.0441 0.0824 0.115 Uiso 1 1 calc R . .
H42C H 0.6367 -0.042 0.0368 0.115 Uiso 1 1 calc R . .
C43 C 0.2661(6) 0.1282(3) 0.1057(3) 0.0595(17) Uani 1 1 d . . .
C44 C 0.1363(8) 0.0957(4) 0.0830(4) 0.114(4) Uani 1 1 d . . .
C45 C 0.0688(8) 0.0850(4) 0.1472(4) 0.104(3) Uani 1 1 d . . .
C46 C 0.1650(6) 0.1054(4) 0.2116(4) 0.088(3) Uani 1 1 d . . .

loop_
_atom_site_aniso_label
_atom_site_aniso_U_11
_atom_site_aniso_U_22
_atom_site_aniso_U_33
_atom_site_aniso_U_23
_atom_site_aniso_U_13
_atom_site_aniso_U_12
Y 0.0349(3) 0.0296(3) 0.0211(2) 0.0001(2) 0.00836(17) -0.0016(2)
O1 0.0362(19) 0.0377(19) 0.0257(17) 0.0004(15) 0.0087(14) 0.0007(15)
O2 0.039(2) 0.051(2) 0.0306(18) -0.0025(16) 0.0015(15) -0.0033(17)
N1 0.046(3) 0.034(2) 0.024(2) 0.0016(18) 0.0094(19) 0.000(2)
N2 0.061(3) 0.029(2) 0.028(2) -0.0008(19) 0.015(2) -0.002(2)
C1 0.067(4) 0.044(3) 0.026(3) 0.007(2) 0.023(3) -0.002(3)
C2 0.061(4) 0.041(3) 0.039(3) 0.004(3) 0.023(3) 0.004(3)
C3 0.105(5) 0.034(3) 0.041(3) 0.002(3) 0.035(3) -0.003(3)
C4 0.059(4) 0.043(3) 0.019(2) 0.001(2) 0.010(2) 0.006(3)
C5 0.078(4) 0.043(4) 0.026(3) 0.001(2) 0.010(3) -0.003(3)
C6 0.123(7) 0.039(4) 0.049(4) 0.004(3) 0.020(4) 0.010(4)
C7 0.117(7) 0.058(5) 0.069(5) 0.011(4) 0.028(5) 0.041(5)
C8 0.074(5) 0.092(6) 0.043(4) 0.012(4) 0.017(3) 0.029(4)
C9 0.050(4) 0.062(4) 0.029(3) 0.005(3) 0.015(3) 0.011(3)
C10 0.083(5) 0.054(4) 0.034(3) 0.010(3) 0.000(3) -0.025(3)
C11 0.105(6) 0.070(5) 0.043(4) 0.004(3) 0.011(4) -0.018(4)
C12 0.155(9) 0.188(10) 0.046(4) -0.019(5) 0.025(5) -0.096(8)
C13 0.041(3) 0.084(5) 0.044(3) 0.007(3) 0.010(3) -0.006(3)
C14 0.097(6) 0.146(8) 0.085(6) -0.027(5) 0.049(5) -0.052(6)
C15 0.146(8) 0.124(7) 0.048(4) -0.004(4) 0.004(5) -0.050(6)
C16 0.052(3) 0.033(3) 0.029(2) -0.009(2) 0.015(2) -0.006(3)
C17 0.063(4) 0.043(3) 0.024(3) -0.007(2) 0.007(3) -0.007(3)
C18 0.069(4) 0.049(4) 0.046(3) -0.010(3) 0.007(3) -0.029(3)
C19 0.091(5) 0.040(3) 0.044(3) 0.003(3) 0.014(3) -0.015(3)
C20 0.069(4) 0.035(3) 0.037(3) 0.000(3) 0.007(3) 0.000(3)
C21 0.056(3) 0.030(3) 0.036(3) 0.002(2) 0.010(3) -0.002(3)
C22 0.071(4) 0.057(4) 0.030(3) -0.006(3) 0.001(3) -0.008(3)
C23 0.075(5) 0.120(7) 0.052(4) -0.012(4) 0.000(4) -0.006(5)
C24 0.095(5) 0.064(4) 0.031(3) -0.007(3) 0.003(3) -0.008(4)
C25 0.061(4) 0.040(3) 0.063(4) 0.005(3) -0.003(3) -0.009(3)
C26 0.071(5) 0.239(12) 0.080(6) -0.034(7) 0.034(5) -0.059(7)
C27 0.058(4) 0.077(5) 0.063(4) -0.007(4) -0.007(3) 0.009(4)
C28 0.032(3) 0.042(3) 0.020(2) -0.004(2) 0.007(2) 0.003(2)
C29 0.033(3) 0.045(3) 0.027(3) -0.001(2) 0.005(2) -0.001(2)
C30 0.042(3) 0.053(4) 0.026(3) -0.001(3) 0.013(2) -0.008(3)
C31 0.042(3) 0.055(4) 0.029(3) -0.005(3) 0.013(2) -0.004(3)
C32 0.048(3) 0.045(3) 0.034(3) -0.009(3) 0.005(3) 0.004(3)
C33 0.041(3) 0.050(3) 0.021(2) 0.001(2) 0.008(2) 0.004(3)
C34 0.045(3) 0.038(3) 0.033(3) -0.004(2) 0.015(2) -0.005(2)
C35 0.058(4) 0.063(4) 0.043(3) -0.010(3) 0.012(3) -0.010(3)
C36 0.064(4) 0.048(4) 0.040(3) 0.007(3) 0.012(3) 0.003(3)
C37 0.082(5) 0.050(4) 0.054(4) 0.003(3) 0.029(3) -0.012(3)
C38 0.074(4) 0.071(4) 0.039(3) -0.007(3) 0.028(3) 0.000(4)
C39 0.069(4) 0.040(3) 0.026(3) 0.002(2) 0.013(3) 0.009(3)
C40 0.064(4) 0.058(4) 0.070(4) 0.002(3) 0.022(3) -0.019(3)
C41 0.088(5) 0.062(4) 0.034(3) 0.012(3) 0.011(3) 0.018(4)
C42 0.146(7) 0.038(4) 0.053(4) 0.001(3) 0.037(4) 0.014(4)
C43 0.061(4) 0.085(5) 0.029(3) 0.003(3) -0.007(3) -0.013(3)
C44 0.064(5) 0.224(11) 0.056(4) -0.037(6) 0.008(4) -0.061(6)
C45 0.069(5) 0.165(9) 0.075(5) -0.001(5) -0.005(4) -0.038(6)
C46 0.034(3) 0.169(8) 0.064(4) 0.007(5) 0.013(3) -0.028(4)

loop_
_atom_type_symbol
_atom_type_description
_atom_type_scat_dispersion_real
_atom_type_scat_dispersion_imag
_atom_type_scat_source
C C 0.0033 0.0016 'International Tables Vol C Tables 4.2.6.8 and 6.1.1.4'
H H 0 0 'International Tables Vol C Tables 4.2.6.8 and 6.1.1.4'
N N 0.0061 0.0033 'International Tables Vol C Tables 4.2.6.8 and 6.1.1.4'
O O 0.0106 0.006 'International Tables Vol C Tables 4.2.6.8 and 6.1.1.4'
Y Y -2.7962 3.5667 'International Tables Vol C Tables 4.2.6.8 and 6.1.1.4'

loop_
_geom_angle_atom_site_label_1
_geom_angle_atom_site_label_2
_geom_angle_atom_site_label_3
_geom_angle
_geom_angle_site_symmetry_1
_geom_angle_site_symmetry_3
_geom_angle_publ_flag
O1 Y N1 120.08(14) . . ?
O1 Y N2 130.28(14) . . ?
N1 Y N2 95.87(14) . . ?
O1 Y O2 95.48(12) . . ?
N1 Y O2 109.42(13) . . ?
N2 Y O2 103.99(14) . . ?
C28 O1 Y 169.6(3) . . ?
C46 O2 C43 109.5(4) . . ?
C46 O2 Y 128.0(3) . . ?
C43 O2 Y 122.1(3) . . ?
C4 N1 C1 111.6(4) . . ?
C4 N1 Y 131.3(3) . . ?
C1 N1 Y 116.7(3) . . ?
C16 N2 C3 112.2(4) . . ?
C16 N2 Y 131.0(3) . . ?
C3 N2 Y 116.5(3) . . ?
N1 C1 C2 113.3(4) . . ?
C1 C2 C3 116.5(5) . . ?
N2 C3 C2 114.0(4) . . ?
C9 C4 C5 120.2(5) . . ?
C9 C4 N1 120.7(5) . . ?
C5 C4 N1 119.1(5) . . ?
C6 C5 C4 119.0(6) . . ?
C6 C5 C10 119.2(6) . . ?
C4 C5 C10 121.7(5) . . ?
C7 C6 C5 120.8(7) . . ?
C6 C7 C8 121.3(6) . . ?
C7 C8 C9 119.5(7) . . ?
C8 C9 C4 119.1(6) . . ?
C8 C9 C13 119.8(6) . . ?
C4 C9 C13 121.1(5) . . ?
C11 C10 C12 108.9(5) . . ?
C11 C10 C5 113.4(5) . . ?
C12 C10 C5 113.2(6) . . ?
C9 C13 C15 112.8(5) . . ?
C9 C13 C14 113.3(6) . . ?
C15 C13 C14 109.7(6) . . ?
C17 C16 C21 119.9(5) . . ?
C17 C16 N2 120.8(5) . . ?
C21 C16 N2 119.3(4) . . ?
C16 C17 C18 118.5(5) . . ?
C16 C17 C22 122.0(5) . . ?
C18 C17 C22 119.4(5) . . ?
C19 C18 C17 121.5(5) . . ?
C20 C19 C18 119.7(5) . . ?
C19 C20 C21 121.3(5) . . ?
C20 C21 C16 119.0(5) . . ?
C20 C21 C25 119.0(5) . . ?
C16 C21 C25 122.0(5) . . ?
C17 C22 C23 114.6(5) . . ?
C17 C22 C24 110.1(5) . . ?
C23 C22 C24 108.9(5) . . ?
C21 C25 C27 114.6(5) . . ?
C21 C25 C26 110.6(5) . . ?
C27 C25 C26 109.0(6) . . ?
O1 C28 C29 120.0(4) . . ?
O1 C28 C33 119.4(4) . . ?
C29 C28 C33 120.6(4) . . ?
C30 C29 C28 117.9(5) . . ?
C30 C29 C34 120.1(4) . . ?
C28 C29 C34 122.0(4) . . ?
C31 C30 C29 123.1(5) . . ?
C30 C31 C32 117.6(4) . . ?
C30 C31 C38 121.3(5) . . ?
C32 C31 C38 121.1(5) . . ?
C31 C32 C33 123.7(5) . . ?
C32 C33 C28 117.2(5) . . ?
C32 C33 C39 120.1(5) . . ?
C28 C33 C39 122.7(4) . . ?
C36 C34 C37 106.2(5) . . ?
C36 C34 C35 111.0(4) . . ?
C37 C34 C35 106.4(4) . . ?
C36 C34 C29 110.6(4) . . ?
C37 C34 C29 112.3(4) . . ?
C35 C34 C29 110.3(4) . . ?
C40 C39 C42 105.8(5) . . ?
C40 C39 C41 110.2(5) . . ?
C42 C39 C41 106.7(5) . . ?
C40 C39 C33 111.1(4) . . ?
C42 C39 C33 112.5(4) . . ?
C41 C39 C33 110.4(5) . . ?
O2 C43 C44 103.9(5) . . ?
C45 C44 C43 108.6(6) . . ?
C44 C45 C46 106.9(6) . . ?
O2 C46 C45 106.3(5) . . ?

loop_
_geom_bond_atom_site_label_1
_geom_bond_atom_site_label_2
_geom_bond_distance
_geom_bond_site_symmetry_2
_geom_bond_publ_flag
Y O1 2.092(3) . ?
Y N1 2.160(4) . ?
Y N2 2.186(4) . ?
Y O2 2.324(3) . ?
O1 C28 1.364(5) . ?
O2 C46 1.453(7) . ?
O2 C43 1.467(6) . ?
N1 C4 1.426(6) . ?
N1 C1 1.485(6) . ?
N2 C16 1.430(6) . ?
N2 C3 1.481(6) . ?
C1 C2 1.506(7) . ?
C2 C3 1.523(7) . ?
C4 C9 1.406(7) . ?
C4 C5 1.412(7) . ?
C5 C6 1.384(8) . ?
C5 C10 1.519(8) . ?
C6 C7 1.368(10) . ?
C7 C8 1.390(10) . ?
C8 C9 1.402(8) . ?
C9 C13 1.511(8) . ?
C10 C11 1.510(8) . ?
C10 C12 1.516(8) . ?
C13 C15 1.522(8) . ?
C13 C14 1.523(8) . ?
C16 C17 1.397(7) . ?
C16 C21 1.421(7) . ?
C17 C18 1.408(7) . ?
C17 C22 1.511(7) . ?
C18 C19 1.376(8) . ?
C19 C20 1.376(8) . ?
C20 C21 1.392(7) . ?
C21 C25 1.504(7) . ?
C22 C23 1.527(8) . ?
C22 C24 1.538(7) . ?
C25 C27 1.512(8) . ?
C25 C26 1.520(9) . ?
C28 C29 1.412(7) . ?
C28 C33 1.422(7) . ?
C29 C30 1.403(7) . ?
C29 C34 1.537(7) . ?
C30 C31 1.373(7) . ?
C31 C32 1.381(7) . ?
C31 C38 1.519(7) . ?
C32 C33 1.397(7) . ?
C33 C39 1.541(7) . ?
C34 C36 1.529(7) . ?
C34 C37 1.531(7) . ?
C34 C35 1.536(7) . ?
C39 C40 1.531(8) . ?
C39 C42 1.536(7) . ?
C39 C41 1.537(7) . ?
C43 C44 1.509(9) . ?
C44 C45 1.462(10) . ?
C45 C46 1.504(9) . ?
